data_2204598
loop_
_publ_author_name
'Wang, Hai-Bo'
'Chen, Jia-Hui'
'Wang, Jin-Tang'

_publ_section_title
;
 2-(3-Phenyl-1,2,4-oxadiazol-5-yl)-4<i>H</i>-1-benzopyran-3-ol
;
_journal_issue 11
_journal_name_full 'Acta Crystallographica Section E'
_journal_page_first o1917
_journal_page_last o1918
_journal_paper_doi 10.1107/S1600536804024134
_journal_volume 60
_journal_year 2004
_chemical_formula_iupac 'C17 H12 N2 O3'
_chemical_formula_moiety 'C17 H12 N2 O3'
_chemical_formula_sum 'C17 H12 N2 O3'
_chemical_formula_weight 292.29
_chemical_name_systematic
;
2-(3-Phenyl-1,2,4-oxadiazol-5-yl)-4H-1-benzopyran-3-ol
;
_space_group_IT_number 14
_symmetry_cell_setting monoclinic
_symmetry_space_group_name_Hall '-P 2yn'
_symmetry_space_group_name_H-M 'P 1 21/n 1'
_atom_sites_solution_hydrogens geom
_atom_sites_solution_primary direct
_atom_sites_solution_secondary difmap
_cell_angle_alpha 90.00
_cell_angle_beta 92.06(3)
_cell_angle_gamma 90.00
_cell_formula_units_Z 4
_cell_length_a 5.6750(10)
_cell_length_b 9.346(2)
_cell_length_c 25.440(5)
_cell_measurement_reflns_used 25
_cell_measurement_temperature 293(2)
_cell_measurement_theta_max 13
_cell_measurement_theta_min 10
_cell_volume 1348.4(5)
_computing_cell_refinement 'CAD-4 Software'
_computing_data_collection 'CAD-4 Software (Enraf--Nonius, 1989)'
_computing_data_reduction 'XCAD4 (Harms & Wocadlo, 1995)'
_computing_molecular_graphics 'SHELXTL (Siemens, 1996)'
_computing_publication_material SHELXS97
_computing_structure_refinement 'SHELXL97 (Sheldrick, 1997)'
_computing_structure_solution 'SHELXS97 (Sheldrick, 1997)'
_diffrn_ambient_temperature 293(2)
_diffrn_measured_fraction_theta_full 0.997
_diffrn_measured_fraction_theta_max 0.997
_diffrn_measurement_device_type 'Enraf--Nonius CAD-4'
_diffrn_measurement_method \w/2\q/
_diffrn_radiation_monochromator graphite
_diffrn_radiation_source 'fine-focus sealed tube'
_diffrn_radiation_type MoK\a
_diffrn_radiation_wavelength 0.71073
_diffrn_reflns_av_R_equivalents 0.028
_diffrn_reflns_av_sigmaI/netI 0.028
_diffrn_reflns_limit_h_max 6
_diffrn_reflns_limit_h_min 0
_diffrn_reflns_limit_k_max 11
_diffrn_reflns_limit_k_min 0
_diffrn_reflns_limit_l_max 31
_diffrn_reflns_limit_l_min -31
_diffrn_reflns_number 2902
_diffrn_reflns_theta_full 25.6
_diffrn_reflns_theta_max 26.0
_diffrn_reflns_theta_min 1.6
_diffrn_standards_decay_% 0
_diffrn_standards_interval_count 200
_diffrn_standards_interval_time 120
_diffrn_standards_number 3
_exptl_absorpt_coefficient_mu 0.10
_exptl_absorpt_correction_T_max 0.970
_exptl_absorpt_correction_T_min 0.960
_exptl_absorpt_correction_type '\y scan'
_exptl_absorpt_process_details '(North et al., 1968)'
_exptl_crystal_colour yellow
_exptl_crystal_density_diffrn 1.440
_exptl_crystal_density_method 'not measured'
_exptl_crystal_description Block
_exptl_crystal_F_000 608
_exptl_crystal_size_max .4
_exptl_crystal_size_mid .4
_exptl_crystal_size_min .3
_refine_diff_density_max 0.19
_refine_diff_density_min -0.20
_refine_ls_extinction_method none
_refine_ls_goodness_of_fit_ref 1.05
_refine_ls_hydrogen_treatment mixed
_refine_ls_matrix_type full
_refine_ls_number_parameters 203
_refine_ls_number_reflns 2625
_refine_ls_number_restraints 0
_refine_ls_restrained_S_all 1.05
_refine_ls_R_factor_all 0.073
_refine_ls_R_factor_gt 0.043
_refine_ls_shift/su_max <0.001
_refine_ls_shift/su_mean <0.001
_refine_ls_structure_factor_coef Fsqd
_refine_ls_weighting_details 'calc w=1/[\s^2^(Fo^2^)+(0.1P)^2^+0.56P] where P=(Fo^2^+2Fc^2^)/3'
_refine_ls_weighting_scheme calc
_refine_ls_wR_factor_gt 0.146
_refine_ls_wR_factor_ref 0.176
_reflns_number_gt 1885
_reflns_number_total 2625
_reflns_threshold_expression I>2\s(I)
_cod_data_source_file ya6223.cif
_cod_data_source_block I
_cod_depositor_comments
;
The following automatic conversions were performed:
'_symmetry_cell_setting' value 'Monoclinic' changed to 'monoclinic'
according to '/home/saulius/struct/CIF-dictionaries/cif_core.dic'
dictionary named 'cif_core.dic' version 2.4.1 from 2010-06-29.

Automatic conversion script
Id: cif_fix_enum 1527 2010-12-29 10:47:43Z saulius 

The following automatic conversions were performed:

'_symmetry_cell_setting' value 'Monoclinic' changed to 'monoclinic'
according to /home/saulius/struct/CIF-dictionaries/cif_core.dic
dictionary named 'cif_core.dic' version 2.4.1 from 2010-06-29.

Automatic conversion script
Id: cif_fix_values 1715 2011-07-08 13:25:40Z adriana 
;
_cod_original_sg_symbol_H-M 'P 21/n'
_cod_database_code 2204598
_cod_database_fobs_code 2204598

loop_
_symmetry_equiv_pos_as_xyz
'x, y, z'
'-x+1/2, y+1/2, -z+1/2'
'-x, -y, -z'
'x-1/2, -y-1/2, z-1/2'

loop_
_atom_site_label
_atom_site_fract_x
_atom_site_fract_y
_atom_site_fract_z
_atom_site_U_iso_or_equiv
_atom_site_adp_type
_atom_site_calc_flag
_atom_site_refinement_flags
_atom_site_occupancy
_atom_site_type_symbol
O1 0.7300(3) 0.27393(19) 0.08773(6) 0.0499(5) Uani d . 1 O
O2 0.1093(3) 0.5083(2) 0.05468(7) 0.0557(5) Uani d . 1 O
O3 0.5595(3) 0.4486(2) 0.15899(6) 0.0510(5) Uani d . 1 O
N1 0.7795(4) 0.1886(2) 0.04327(8) 0.0518(6) Uani d . 1 N
N2 0.4497(3) 0.3179(2) 0.02721(8) 0.0428(5) Uani d . 1 N
C1 0.7391(5) -0.0119(3) -0.10622(10) 0.0545(7) Uani d . 1 C
H1B 0.8522 -0.0780 -0.1159 0.065 Uiso calc R 1 H
C2 0.5544(5) 0.0215(3) -0.14068(10) 0.0531(6) Uani d . 1 C
H2B 0.5441 -0.0206 -0.1738 0.064 Uiso calc R 1 H
C3 0.3852(5) 0.1176(3) -0.12583(10) 0.0560(7) Uani d . 1 C
H3A 0.2590 0.1388 -0.1489 0.067 Uiso calc R 1 H
C4 0.4008(4) 0.1828(3) -0.07703(10) 0.0499(6) Uani d . 1 C
H4A 0.2862 0.2479 -0.0673 0.060 Uiso calc R 1 H
C5 0.5883(4) 0.1507(3) -0.04268(9) 0.0417(5) Uani d . 1 C
C6 0.7566(5) 0.0520(3) -0.05780(10) 0.0520(6) Uani d . 1 C
H6A 0.8822 0.0292 -0.0348 0.062 Uiso calc R 1 H
C7 0.6095(4) 0.2186(2) 0.00953(9) 0.0412(5) Uani d . 1 C
C8 0.5329(4) 0.3457(2) 0.07447(9) 0.0400(5) Uani d . 1 C
C9 0.4317(4) 0.4415(2) 0.11166(9) 0.0401(5) Uani d . 1 C
C10 0.4881(4) 0.5466(2) 0.19563(9) 0.0408(5) Uani d . 1 C
C11 0.6350(4) 0.5607(3) 0.23999(10) 0.0495(6) Uani d . 1 C
H11A 0.7708 0.5054 0.2437 0.059 Uiso calc R 1 H
C12 0.5790(5) 0.6570(3) 0.27854(10) 0.0542(7) Uani d . 1 C
H12A 0.6781 0.6681 0.3082 0.065 Uiso calc R 1 H
C13 0.3738(5) 0.7375(3) 0.27297(11) 0.0557(7) Uani d . 1 C
H13A 0.3342 0.8019 0.2991 0.067 Uiso calc R 1 H
C14 0.2297(5) 0.7216(3) 0.22887(10) 0.0509(6) Uani d . 1 C
H14A 0.0930 0.7762 0.2256 0.061 Uiso calc R 1 H
C15 0.2824(4) 0.6262(2) 0.18894(9) 0.0412(5) Uani d . 1 C
C16 0.1277(4) 0.6129(3) 0.13968(10) 0.0486(6) Uani d . 1 C
H16A -0.0261 0.5774 0.1488 0.058 Uiso calc R 1 H
H16B 0.1062 0.7067 0.1239 0.058 Uiso calc R 1 H
C17 0.2314(4) 0.5147(2) 0.10089(9) 0.0424(5) Uani d . 1 C
H2A 0.171(6) 0.449(4) 0.0328(13) 0.084(12) Uiso d . 1 H

loop_
_atom_site_aniso_label
_atom_site_aniso_U_11
_atom_site_aniso_U_22
_atom_site_aniso_U_33
_atom_site_aniso_U_12
_atom_site_aniso_U_13
_atom_site_aniso_U_23
O1 0.0489(9) 0.0538(10) 0.0465(9) 0.0133(8) -0.0047(7) -0.0075(8)
O2 0.0551(11) 0.0640(12) 0.0473(10) 0.0136(9) -0.0100(8) -0.0050(9)
O3 0.0486(10) 0.0577(11) 0.0462(10) 0.0149(8) -0.0065(8) -0.0108(8)
N1 0.0533(12) 0.0553(13) 0.0465(12) 0.0153(10) -0.0040(9) -0.0088(10)
N2 0.0441(11) 0.0414(11) 0.0429(11) 0.0052(8) -0.0005(8) -0.0010(8)
C1 0.0573(15) 0.0548(15) 0.0516(15) 0.0121(12) 0.0028(12) -0.0078(12)
C2 0.0588(15) 0.0531(15) 0.0474(14) -0.0019(12) 0.0016(12) -0.0078(12)
C3 0.0509(15) 0.0632(17) 0.0528(15) 0.0065(12) -0.0118(12) -0.0081(13)
C4 0.0455(13) 0.0500(14) 0.0540(15) 0.0082(11) -0.0017(11) -0.0038(11)
C5 0.0438(12) 0.0388(12) 0.0425(12) 0.0009(10) 0.0032(9) 0.0005(10)
C6 0.0502(14) 0.0585(16) 0.0469(14) 0.0146(12) -0.0048(11) -0.0024(12)
C7 0.0433(12) 0.0374(12) 0.0431(12) 0.0031(9) 0.0025(10) 0.0026(10)
C8 0.0391(11) 0.0372(12) 0.0437(12) 0.0008(9) 0.0000(9) 0.0039(10)
C9 0.0398(12) 0.0398(12) 0.0406(12) 0.0001(9) 0.0007(9) 0.0003(9)
C10 0.0409(12) 0.0390(12) 0.0426(12) -0.0008(10) 0.0049(9) -0.0002(10)
C11 0.0463(13) 0.0522(15) 0.0499(14) 0.0041(11) 0.0010(11) -0.0012(11)
C12 0.0611(16) 0.0570(15) 0.0442(13) -0.0028(13) -0.0032(11) -0.0073(12)
C13 0.0664(16) 0.0499(15) 0.0514(15) 0.0042(13) 0.0094(12) -0.0087(12)
C14 0.0519(14) 0.0496(14) 0.0515(14) 0.0082(11) 0.0071(11) -0.0011(11)
C15 0.0395(12) 0.0401(12) 0.0443(12) -0.0008(10) 0.0056(9) 0.0034(10)
C16 0.0411(12) 0.0540(15) 0.0508(14) 0.0071(11) 0.0008(10) -0.0007(11)
C17 0.0413(12) 0.0422(12) 0.0435(12) 0.0003(10) -0.0008(9) 0.0013(10)

loop_
_atom_type_symbol
_atom_type_description
_atom_type_scat_dispersion_real
_atom_type_scat_dispersion_imag
_atom_type_scat_source
C C 0.0033 0.0016 'International Tables Vol C Tables 4.2.6.8 and 6.1.1.4'
H H 0.0000 0.0000 'International Tables Vol C Tables 4.2.6.8 and 6.1.1.4'
N N 0.0061 0.0033 'International Tables Vol C Tables 4.2.6.8 and 6.1.1.4'
O O 0.0106 0.0060 'International Tables Vol C Tables 4.2.6.8 and 6.1.1.4'

loop_
_geom_angle_atom_site_label_1
_geom_angle_atom_site_label_2
_geom_angle_atom_site_label_3
_geom_angle
_geom_angle_publ_flag
C8 O1 N1 105.56(17) yes
C17 O2 H2A 112(2) yes
C10 O3 C9 117.56(18) yes
C7 N1 O1 104.01(18) yes
C8 N2 C7 102.33(19) yes
C6 C1 C2 120.2(3) ?
C6 C1 H1B 119.9 ?
C2 C1 H1B 119.9 ?
C3 C2 C1 119.7(2) ?
C3 C2 H2B 120.2 ?
C1 C2 H2B 120.2 ?
C2 C3 C4 120.7(2) ?
C2 C3 H3A 119.6 ?
C4 C3 H3A 119.6 ?
C3 C4 C5 119.6(2) ?
C3 C4 H4A 120.2 ?
C5 C4 H4A 120.2 ?
C4 C5 C6 119.2(2) ?
C4 C5 C7 120.8(2) yes
C6 C5 C7 120.0(2) ?
C1 C6 C5 120.6(2) ?
C1 C6 H6A 119.7 ?
C5 C6 H6A 119.7 ?
N1 C7 N2 114.2(2) yes
N1 C7 C5 122.6(2) yes
N2 C7 C5 123.3(2) ?
N2 C8 O1 113.9(2) yes
N2 C8 C9 126.3(2) yes
O1 C8 C9 119.8(2) ?
C17 C9 O3 124.4(2) yes
C17 C9 C8 122.5(2) yes
O3 C9 C8 113.15(19) ?
O3 C10 C11 115.6(2) ?
O3 C10 C15 122.6(2) yes
C11 C10 C15 121.8(2) ?
C12 C11 C10 119.7(2) ?
C12 C11 H11A 120.2 ?
C10 C11 H11A 120.2 ?
C11 C12 C13 119.7(2) ?
C11 C12 H12A 120.2 ?
C13 C12 H12A 120.2 ?
C14 C13 C12 119.9(2) ?
C14 C13 H13A 120.1 ?
C12 C13 H13A 120.1 ?
C13 C14 C15 121.9(2) ?
C13 C14 H14A 119.1 ?
C15 C14 H14A 119.1 ?
C10 C15 C14 117.1(2) ?
C10 C15 C16 121.2(2) yes
C14 C15 C16 121.7(2) ?
C17 C16 C15 111.73(19) yes
C17 C16 H16A 109.3 ?
C15 C16 H16A 109.3 ?
C17 C16 H16B 109.3 ?
C15 C16 H16B 109.3 ?
H16A C16 H16B 107.9 ?
O2 C17 C9 124.1(2) yes
O2 C17 C16 113.9(2) yes
C9 C17 C16 122.1(2) yes

loop_
_geom_bond_atom_site_label_1
_geom_bond_atom_site_label_2
_geom_bond_distance
_geom_bond_publ_flag
O1 N1 1.420(3) yes
O1 C8 1.337(3) yes
O2 C17 1.344(3) yes
O2 H2A 0.87(4) yes
O3 C9 1.385(3) yes
O3 C10 1.378(3) yes
N1 C7 1.298(3) yes
N2 C7 1.384(3) yes
N2 C8 1.302(3) yes
C1 C2 1.378(4) ?
C1 C6 1.369(4) ?
C1 H1B 0.9300 ?
C2 C3 1.377(4) ?
C2 H2B 0.9300 ?
C3 C4 1.383(4) ?
C3 H3A 0.9300 ?
C4 C5 1.385(3) ?
C4 H4A 0.9300 ?
C5 C6 1.392(3) ?
C5 C7 1.473(3) yes
C6 H6A 0.9300 ?
C8 C9 1.437(3) yes
C9 C17 1.347(3) yes
C10 C11 1.385(3) ?
C10 C15 1.389(3) ?
C11 C12 1.377(4) ?
C11 H11A 0.9300 ?
C12 C13 1.389(4) ?
C12 H12A 0.9300 ?
C13 C14 1.372(4) ?
C13 H13A 0.9300 ?
C14 C15 1.393(3) ?
C14 H14A 0.9300 ?
C15 C16 1.509(3) yes
C16 C17 1.484(3) yes
C16 H16A 0.9700 ?
C16 H16B 0.9700 ?

loop_
_cod_related_entry_id
_cod_related_entry_database
_cod_related_entry_code
1 ChemSpider 21130256
